data_8104379
loop_
_publ_author_name
'Sarna, I.'
'Chadha, G.K.'
'Trigunayat, G.C.'

_publ_section_title
;
 Crystal structure of a fourteen-layered cadmium iodide polytype
;
_journal_name_full 'Zeitschrift fuer Kristallographie (149,1979-)'
_journal_page_first 311
_journal_page_last 313
_journal_volume 166
_journal_year 1984
_chemical_formula_sum 'Cd I2'
_space_group_IT_number 156
_symmetry_space_group_name_Hall 'P 3 -2"'
_symmetry_space_group_name_H-M 'P 3 m 1'
_cell_angle_alpha 90
_cell_angle_beta 90
_cell_angle_gamma 120
_cell_formula_units_Z 7
_cell_length_a 4.24
_cell_length_b 4.24
_cell_length_c 47.84
_cell_volume 744.824
_citation_journal_id_ASTM ZEKRDZ
_cod_data_source_file Sarna_ZEKRDZ_1984_1912.cif
_cod_data_source_block Cd1I2
_cod_original_cell_volume 744.8237
_cod_original_formula_sum 'Cd1 I2'
_cod_database_code 8104379

loop_
_symmetry_equiv_pos_as_xyz
x,y,z
-y,x-y,z
-x+y,-x,z
-y,-x,z
x,x-y,z
-x+y,y,z

loop_
_atom_site_label
_atom_site_type_symbol
_atom_site_fract_x
_atom_site_fract_y
_atom_site_fract_z
_atom_site_occupancy
_atom_site_U_iso_or_equiv
I7 I-1 0.6667 0.3333 0.3571 1 0.0
I3 I-1 0 0 0.4286 1 0.0
I4 I-1 0 0 0.8571 1 0.0
I5 I-1 0.6667 0.3333 0.0714 1 0.0
I1 I-1 0 0 0 1 0.0
Cd1 Cd+2 0 0 0.1786 1 0.0
Cd2 Cd+2 0 0 0.6071 1 0.0
I12 I-1 0.3333 0.6667 0.1429 1 0.0
I14 I-1 0.3333 0.6667 0.7143 1 0.0
I10 I-1 0.6667 0.3333 0.7857 1 0.0
I2 I-1 0 0 0.2857 1 0.0
Cd5 Cd+2 0.3333 0.6667 0.3214 1 0.0
I6 I-1 0.6667 0.3333 0.2143 1 0.0
Cd3 Cd+2 0 0 0.75 1 0.0
Cd6 Cd+2 0.3333 0.6667 0.4643 1 0.0
I13 I-1 0.3333 0.6667 0.5714 1 0.0
I11 I-1 0.6667 0.3333 0.9286 1 0.0
I8 I-1 0.6667 0.3333 0.5 1 0.0
I9 I-1 0.6667 0.3333 0.6429 1 0.0
Cd7 Cd+2 0.3333 0.6667 0.8929 1 0.0
Cd4 Cd+2 0.3333 0.6667 0.0357 1 0.0
